data_4127413
loop_
_publ_author_name
'Wen, Saishuai'
'Boyce, Jonathan H.'
'Kandappa, Sunil K.'
'Sivaguru, Jayaraman'
'Porco, Jr, John A'

_publ_section_title
;
 Regiodivergent Photocyclization of Dearomatized Acylphloroglucinols:
 Asymmetric Syntheses of (-)-Nemorosone and
 (-)-6-<i>epi</i>-Garcimultiflorone A.
;
_journal_issue 28
_journal_name_full 'Journal of the American Chemical Society'
_journal_page_first 11315
_journal_page_last 11321
_journal_paper_doi 10.1021/jacs.9b05600
_journal_volume 141
_journal_year 2019
_chemical_absolute_configuration rmad
_chemical_formula_moiety '1(C29 H33 O4), C12 H24 N'
_chemical_formula_sum 'C41 H57 N O4'
_chemical_formula_weight 627.87
_space_group_crystal_system monoclinic
_space_group_IT_number 5
_space_group_name_Hall 'C 2y'
_space_group_name_H-M_alt 'C 1 2 1'
_symmetry_space_group_name_Hall 'C 2y'
_symmetry_space_group_name_H-M 'C 1 2 1'
_atom_sites_solution_hydrogens geom
_audit_creation_date 2019-04-18
_audit_creation_method
;
Olex2 1.2
(compiled 2018.05.29 svn.r3508 for OlexSys, GUI svn.r5506)
;
_audit_update_record
;
2019-04-18 # Formatted by publCIF

;
_cell_angle_alpha 90
_cell_angle_beta 129.951(2)
_cell_angle_gamma 90
_cell_formula_units_Z 8
_cell_length_a 33.1205(10)
_cell_length_b 11.3921(3)
_cell_length_c 25.2617(13)
_cell_measurement_reflns_used 9835
_cell_measurement_temperature 100(1)
_cell_measurement_theta_max 66.32
_cell_measurement_theta_min 2.28
_cell_volume 7306.8(5)
_computing_cell_refinement 'SAINT V8.38A (Bruker, 2016)'
_computing_data_collection 'APEX2 (Bruker, 2016)'
_computing_data_reduction 'SAINT V8.38A (Bruker, 2016)'
_computing_molecular_graphics 'Olex2 (Dolomanov et al., 2009)'
_computing_publication_material 'Olex2 (Dolomanov et al., 2009)'
_computing_structure_refinement 'ShelXL (Sheldrick, 2015)'
_computing_structure_solution 'SHELXT 2018/2 (Sheldrick, 2018)'
_diffrn_ambient_temperature 100(1)
_diffrn_measured_fraction_theta_full 0.994
_diffrn_measured_fraction_theta_max 0.994
_diffrn_measurement_device_type 'Bruker X8 Proteum-R'
_diffrn_measurement_method '\f and \w scans'
_diffrn_radiation_monochromator Montel
_diffrn_radiation_type CuK\a
_diffrn_radiation_wavelength 1.54178
_diffrn_reflns_av_R_equivalents 0.0557
_diffrn_reflns_av_unetI/netI 0.0359
_diffrn_reflns_Laue_measured_fraction_full 0.994
_diffrn_reflns_Laue_measured_fraction_max 0.994
_diffrn_reflns_limit_h_max 39
_diffrn_reflns_limit_h_min -39
_diffrn_reflns_limit_k_max 13
_diffrn_reflns_limit_k_min -13
_diffrn_reflns_limit_l_max 29
_diffrn_reflns_limit_l_min -29
_diffrn_reflns_number 89574
_diffrn_reflns_point_group_measured_fraction_full 0.987
_diffrn_reflns_point_group_measured_fraction_max 0.987
_diffrn_reflns_theta_full 66.782
_diffrn_reflns_theta_max 66.782
_diffrn_reflns_theta_min 2.281
_diffrn_source 'rotating anode'
_diffrn_standards_number 0
_exptl_absorpt_coefficient_mu 0.560
_exptl_absorpt_correction_T_max 0.7528
_exptl_absorpt_correction_T_min 0.6591
_exptl_absorpt_correction_type multi-scan
_exptl_absorpt_process_details
;
SADABS-2016/2 (Bruker,2016/2) was used for absorption correction.
wR2(int) was 0.0803 before and 0.0660 after correction.
The Ratio of minimum to maximum transmission is 0.8755.
The \l/2 correction factor is Not present.
;
_exptl_crystal_density_diffrn 1.142
_exptl_crystal_description plate
_exptl_crystal_F_000 2736
_exptl_crystal_size_max 0.118
_exptl_crystal_size_mid 0.102
_exptl_crystal_size_min 0.036
_refine_diff_density_max 0.245
_refine_diff_density_min -0.243
_refine_diff_density_rms 0.039
_refine_ls_abs_structure_details
;
 Flack x determined using 4686 quotients [(I+)-(I-)]/[(I+)+(I-)]
 (Parsons, Flack and Wagner, Acta Cryst. B69 (2013) 249-259).
;
_refine_ls_abs_structure_Flack -0.02(6)
_refine_ls_extinction_method none
_refine_ls_goodness_of_fit_ref 1.058
_refine_ls_hydrogen_treatment constr
_refine_ls_matrix_type full
_refine_ls_number_parameters 880
_refine_ls_number_reflns 12802
_refine_ls_number_restraints 27
_refine_ls_restrained_S_all 1.058
_refine_ls_R_factor_all 0.0492
_refine_ls_R_factor_gt 0.0411
_refine_ls_shift/su_max 0.001
_refine_ls_shift/su_mean 0.000
_refine_ls_structure_factor_coef Fsqd
_refine_ls_weighting_details 'w=1/[\s^2^(Fo^2^)+(0.0634P)^2^+2.1555P] where P=(Fo^2^+2Fc^2^)/3'
_refine_ls_weighting_scheme calc
_refine_ls_wR_factor_gt 0.1042
_refine_ls_wR_factor_ref 0.1095
_reflns_Friedel_coverage 0.883
_reflns_Friedel_fraction_full 0.980
_reflns_Friedel_fraction_max 0.980
_reflns_number_gt 11261
_reflns_number_total 12802
_reflns_threshold_expression 'I > 2\s(I)'
_cod_data_source_file ja9b05600_si_002.cif
_cod_data_source_block wen4_mono
_cod_database_code 4127413
_publcif_datablock.id {24bc8466-9bf5-480d-9e7e-1ffa8dfe9bfc}

_shelx_shelxl_version_number 2018/3
_shelx_space_group_comment
;
The symmetry employed for this shelxl refinement is uniquely defined
by the following loop, which should always be used as a source of
symmetry information in preference to the above space-group names.
They are only intended as comments.
;
_olex2_refinement_description
;
1. Fixed Uiso
 At 1.2 times of:
  All C(H) groups, {H23B,H23A,H23C} of C23B, All C(H,H) groups, All N(H,H)
  groups
 At 1.5 times of:
  {H25D,H25E,H25F} of C25A, {H10A,H10B,H10C} of C10B, {H11A,H11B,H11C} of
  C11B, {H25A,H25B,H25C} of C25B, {H11D,H11E,H11F} of C11A, {H10D,H10E,H10F} of
  C10A
2. Restrained distances
 C29B-C28B = C28C-C29C = C29D-C28D
 1.31 with sigma of 0.02
 C27C-C23B = C27B-C23B = C27D-C23B
 1.54 with sigma of 0.02
 C27D-C28D = C28C-C27C = C28B-C27B
 1.54 with sigma of 0.02
 C4B-C2B = C23B-C28B
 2.5 with sigma of 0.04
 C23B-C28C
 2.5 with sigma of 0.04
 C23B-C28D
 2.5 with sigma of 0.04
 C27B-C29B
 2.5 with sigma of 0.04
 C27C-C29C
 2.5 with sigma of 0.04
 C27D-C29D
 2.5 with sigma of 0.04
 C27D-C23B \\sim C27B-C23B \\sim C27C-C23B
 with sigma of 0.02
 C28D-C27D \\sim C28C-C27C \\sim C28B-C27B
 with sigma of 0.02
 C29B-C28B \\sim C29C-C28C \\sim C29D-C28D
 with sigma of 0.02
3. Uiso/Uaniso restraints and constraints
Uanis(C27D) = Uanis(C27B) = Uanis(C27C)
4. Others
 1*[Sof(H23B)+Sof(C27B)+Sof(H27A)+Sof(H27B)+Sof(C28B)+Sof(H28B)+Sof(C29B)+
 Sof(H29A)+Sof(H29B)]+1*[Sof(H23A)+Sof(C29C)+Sof(H29C)+Sof(H29D)+Sof(C28C)+
 Sof(H28C)+Sof(C27C)+Sof(H27C)+Sof(H27D)]+1*[Sof(H23C)+Sof(C28D)+Sof(H28D)+
 Sof(C29D)+Sof(H29E)+Sof(H29F)+Sof(C27D)+Sof(H27E)+Sof(H27F)]=1 with esd of
 0.001
 Sof(H23B)=Sof(C27B)=Sof(H27A)=Sof(H27B)=Sof(C28B)=Sof(H28B)=Sof(C29B)=
 Sof(H29A)=Sof(H29B)=FVAR(1)
 Sof(H23A)=Sof(C29C)=Sof(H29C)=Sof(H29D)=Sof(C28C)=Sof(H28C)=Sof(C27C)=
 Sof(H27C)=Sof(H27D)=FVAR(2)
 Sof(H23C)=Sof(C28D)=Sof(H28D)=Sof(C29D)=Sof(H29E)=Sof(H29F)=Sof(C27D)=
 Sof(H27E)=Sof(H27F)=FVAR(3)
5.a Ternary CH refined with riding coordinates:
 C4N(H4N), C7N(H7N), C4B(H4B), C7M(H7M), C4M(H4M), C23B(H23B), C23B(H23A),
 C23B(H23C), C23A(H23D), C4A(H4A)
5.b Secondary CH2 refined with riding coordinates:
 N1N(H1NA,H1NB), N1M(H1MA,H1MB), C12N(H12A,H12B), C22B(H22A,H22B), C5N(H5NA,
 H5NB), C11N(H11G,H11H), C5B(H5BA,H5BB), C8M(H8MA,H8MB), C12M(H12C,H12D),
 C3N(H3NA,H3NB), C2N(H2NA,H2NB), C5A(H5AA,H5AB), C3B(H3BA,H3BB), C8N(H8NA,H8NB),
  C10N(H10G,H10H), C3M(H3MA,H3MB), C5M(H5MA,H5MB), C9N(H9NA,H9NB), C6N(H6NA,
 H6NB), C9M(H9MA,H9MB), C1N(H1NC,H1ND), C22A(H22C,H22D), C2M(H2MA,H2MB),
 C10M(H10I,H10J), C1M(H1MC,H1MD), C11M(H11I,H11J), C6M(H6MA,H6MB), C27B(H27A,
 H27B), C3A(H3AA,H3AB), C27A(H27G,H27H), C27C(H27C,H27D), C27D(H27E,H27F)
5.c Aromatic/amide H refined with riding coordinates:
 C20B(H20B), C20A(H20A), C18B(H18B), C14A(H14A), C2B(H2B), C14B(H14B),
 C15A(H15A), C17B(H17B), C16B(H16B), C18A(H18A), C15B(H15B), C17A(H17A),
 C16A(H16A), C28A(H28A), C2A(H2A), C28B(H28B), C28C(H28C), C28D(H28D)
5.d X=CH2 refined with riding coordinates:
 C1B(H1BA,H1BB), C26A(H26C,H26D), C26B(H26A,H26B), C29A(H29G,H29H), C1A(H1AA,
 H1AB), C29B(H29A,H29B), C29C(H29C,H29D), C29D(H29E,H29F)
5.e Idealised Me refined as rotating group:
 C10B(H10A,H10B,H10C), C11A(H11D,H11E,H11F), C11B(H11A,H11B,H11C), C10A(H10D,
 H10E,H10F), C25B(H25A,H25B,H25C), C25A(H25D,H25E,H25F)
;
_olex2_submission_special_instructions 'No special instructions were received'

loop_
_space_group_symop_operation_xyz
'x, y, z'
'-x, y, -z'
'x+1/2, y+1/2, z'
'-x+1/2, y+1/2, -z'

loop_
_atom_site_label
_atom_site_type_symbol
_atom_site_fract_x
_atom_site_fract_y
_atom_site_fract_z
_atom_site_U_iso_or_equiv
_atom_site_adp_type
_atom_site_occupancy
_atom_site_site_symmetry_order
_atom_site_calc_flag
_atom_site_refinement_flags_posn
_atom_site_refinement_flags_occupancy
_atom_site_disorder_assembly
_atom_site_disorder_group
O3B O 0.58378(8) 0.72429(18) 1.10783(10) 0.0316(4) Uani 1 1 d . . . .
O4B O 0.54578(7) 0.60028(19) 0.90265(10) 0.0319(4) Uani 1 1 d . . . .
O1A O 0.87535(8) 0.97255(19) 1.59035(11) 0.0348(5) Uani 1 1 d . . . .
O3A O 1.01190(7) 0.87127(19) 1.59905(10) 0.0350(5) Uani 1 1 d . . . .
O4A O 0.84063(8) 0.89348(19) 1.38435(10) 0.0347(5) Uani 1 1 d . . . .
O1B O 0.71402(7) 0.7183(2) 1.09701(11) 0.0383(5) Uani 1 1 d . . . .
O2A O 1.00607(9) 0.8640(2) 1.72490(11) 0.0447(6) Uani 1 1 d . . . .
O2B O 0.69361(10) 0.8749(2) 1.20209(11) 0.0485(6) Uani 1 1 d . . . .
N1N N 0.56069(9) 0.5808(2) 1.17251(12) 0.0277(5) Uani 1 1 d . . . .
H1NA H 0.525984 0.582742 1.148134 0.033 Uiso 1 1 calc R . . .
H1NB H 0.567693 0.623647 1.149809 0.033 Uiso 1 1 calc R . . .
N1M N 0.87884(9) 0.8802(2) 1.31406(12) 0.0309(5) Uani 1 1 d . . . .
H1MA H 0.867865 0.884960 1.338209 0.037 Uiso 1 1 calc R . . .
H1MB H 0.913664 0.871466 1.344223 0.037 Uiso 1 1 calc R . . .
C21B C 0.57574(10) 0.6444(2) 0.96207(14) 0.0264(6) Uani 1 1 d . . . .
C7B C 0.66650(10) 0.7262(3) 1.06181(14) 0.0284(6) Uani 1 1 d . . . .
C19B C 0.59316(10) 0.7168(3) 1.06689(14) 0.0267(6) Uani 1 1 d . . . .
C20B C 0.56338(10) 0.6536(3) 1.00560(14) 0.0268(6) Uani 1 1 d . . . .
H20B H 0.533479 0.615023 0.992661 0.032 Uiso 1 1 calc R . . .
C7A C 0.88700(11) 0.9168(2) 1.56077(15) 0.0286(6) Uani 1 1 d . . . .
C20A C 0.92727(11) 0.8927(3) 1.49042(14) 0.0305(6) Uani 1 1 d . . . .
H20A H 0.941302 0.904739 1.468654 0.037 Uiso 1 1 calc R . . .
C13A C 0.98840(11) 1.0500(3) 1.67422(15) 0.0304(6) Uani 1 1 d . . . .
C18B C 0.74783(11) 0.6785(3) 1.27784(15) 0.0321(6) Uani 1 1 d . . . .
H18B H 0.760868 0.751242 1.299154 0.038 Uiso 1 1 calc R . . .
C13B C 0.70568(10) 0.6720(3) 1.20680(14) 0.0288(6) Uani 1 1 d . . . .
C14A C 0.96886(12) 1.1197(3) 1.61666(16) 0.0339(7) Uani 1 1 d . . . .
H14A H 0.949410 1.085511 1.573153 0.041 Uiso 1 1 calc R . . .
C2B C 0.53003(13) 1.0096(3) 0.86072(16) 0.0378(7) Uani 1 1 d D . . .
H2B H 0.498405 0.982134 0.847953 0.045 Uiso 1 1 calc R . . .
C6B C 0.62764(10) 0.6959(3) 0.98541(14) 0.0276(6) Uani 1 1 d . . . .
C4N C 0.58618(11) 0.6395(3) 1.24070(14) 0.0304(6) Uani 1 1 d . . . .
H4N H 0.573636 0.601469 1.262570 0.037 Uiso 1 1 calc R . . .
C12N C 0.54973(12) 0.4196(3) 1.09964(15) 0.0337(7) Uani 1 1 d . . . .
H12A H 0.511797 0.426463 1.071117 0.040 Uiso 1 1 calc R . . .
H12B H 0.561032 0.471636 1.080952 0.040 Uiso 1 1 calc R . . .
C7N C 0.57592(11) 0.4565(3) 1.17360(15) 0.0293(6) Uani 1 1 d . . . .
H7N H 0.614196 0.453268 1.201074 0.035 Uiso 1 1 calc R . . .
C19A C 0.96231(11) 0.8756(2) 1.56189(14) 0.0286(6) Uani 1 1 d . . . .
C9B C 0.62468(12) 0.9136(3) 1.05441(15) 0.0338(7) Uani 1 1 d . . . .
C14B C 0.68770(11) 0.5614(3) 1.17638(15) 0.0311(6) Uani 1 1 d . . . .
H14B H 0.660262 0.555389 1.129040 0.037 Uiso 1 1 calc R . . .
C21A C 0.87238(11) 0.8929(2) 1.44953(14) 0.0289(6) Uani 1 1 d . . . .
C8A C 0.94046(11) 0.8596(2) 1.59973(14) 0.0273(6) Uani 1 1 d . . . .
C15A C 0.97836(12) 1.2393(3) 1.62420(17) 0.0378(7) Uani 1 1 d . . . .
H15A H 0.965443 1.285121 1.585760 0.045 Uiso 1 1 calc R . . .
C22B C 0.65269(12) 0.6199(3) 0.96360(16) 0.0364(7) Uani 1 1 d . . . .
H22A H 0.681455 0.663726 0.972085 0.044 Uiso 1 1 calc R . . .
H22B H 0.626690 0.606721 0.914210 0.044 Uiso 1 1 calc R . . .
C4B C 0.58936(11) 0.9005(3) 0.97385(15) 0.0323(6) Uani 1 1 d D . . .
H4B H 0.556112 0.864555 0.957075 0.039 Uiso 1 1 calc R . . .
C5N C 0.64595(11) 0.6292(3) 1.28887(15) 0.0361(7) Uani 1 1 d . . . .
H5NA H 0.658476 0.657655 1.265474 0.043 Uiso 1 1 calc R . . .
H5NB H 0.655983 0.547365 1.300540 0.043 Uiso 1 1 calc R . . .
C12B C 0.68175(11) 0.7858(3) 1.16882(15) 0.0322(6) Uani 1 1 d . . . .
C8B C 0.64185(10) 0.7857(3) 1.08855(14) 0.0273(6) Uani 1 1 d . . . .
C6A C 0.84765(11) 0.8855(3) 1.48464(14) 0.0303(6) Uani 1 1 d . . . .
C17B C 0.77014(12) 0.5767(3) 1.31642(16) 0.0371(7) Uani 1 1 d . . . .
H17B H 0.798368 0.581758 1.363538 0.045 Uiso 1 1 calc R . . .
C11N C 0.56406(13) 0.2937(3) 1.09767(17) 0.0374(7) Uani 1 1 d . . . .
H11G H 0.601674 0.288120 1.123111 0.045 Uiso 1 1 calc R . . .
H11H H 0.546015 0.270906 1.050239 0.045 Uiso 1 1 calc R . . .
C7M C 0.85574(12) 0.7715(3) 1.27094(16) 0.0337(7) Uani 1 1 d . . . .
H7M H 0.817421 0.773658 1.243236 0.040 Uiso 1 1 calc R . . .
C4M C 0.86712(12) 0.9948(3) 1.27786(17) 0.0358(7) Uani 1 1 d . . . .
H4M H 0.882976 0.993876 1.255844 0.043 Uiso 1 1 calc R . . .
C5B C 0.61341(11) 0.8201(3) 0.95235(16) 0.0332(7) Uani 1 1 d . . . .
H5BA H 0.645034 0.856732 0.965152 0.040 Uiso 1 1 calc R . . .
H5BB H 0.588714 0.811962 0.902491 0.040 Uiso 1 1 calc R . . .
C16B C 0.75113(12) 0.4682(3) 1.28601(17) 0.0376(7) Uani 1 1 d . . . .
H16B H 0.765793 0.400395 1.312653 0.045 Uiso 1 1 calc R . . .
C12A C 0.98054(11) 0.9195(3) 1.67094(15) 0.0328(7) Uani 1 1 d . . . .
C18A C 1.01702(12) 1.1032(3) 1.73859(16) 0.0377(7) Uani 1 1 d . . . .
H18A H 1.030361 1.058080 1.777404 0.045 Uiso 1 1 calc R . . .
C8M C 0.86809(13) 0.7618(3) 1.22253(17) 0.0382(7) Uani 1 1 d . . . .
H8MA H 0.905828 0.767875 1.248958 0.046 Uiso 1 1 calc R . . .
H8MB H 0.851365 0.825936 1.189608 0.046 Uiso 1 1 calc R . . .
C12M C 0.87759(13) 0.6673(3) 1.32019(18) 0.0412(7) Uani 1 1 d . . . .
H12C H 0.915764 0.668859 1.351136 0.049 Uiso 1 1 calc R . . .
H12D H 0.866829 0.673171 1.347887 0.049 Uiso 1 1 calc R . . .
C1B C 0.53067(14) 1.0363(3) 0.81108(19) 0.0492(9) Uani 1 1 d . . . .
H1BA H 0.561450 1.064034 0.821464 0.059 Uiso 1 1 calc R . . .
H1BB H 0.500335 1.027565 0.765280 0.059 Uiso 1 1 calc R . . .
C9A C 0.92991(12) 0.7235(3) 1.60328(16) 0.0342(7) Uani 1 1 d . . . .
C3N C 0.56837(12) 0.7662(3) 1.22605(16) 0.0373(7) Uani 1 1 d . . . .
H3NA H 0.530479 0.769130 1.198887 0.045 Uiso 1 1 calc R . . .
H3NB H 0.576615 0.801878 1.199133 0.045 Uiso 1 1 calc R . . .
C15B C 0.71017(12) 0.4604(3) 1.21574(16) 0.0349(7) Uani 1 1 d . . . .
H15B H 0.697656 0.387224 1.194826 0.042 Uiso 1 1 calc R . . .
C2N C 0.59506(13) 0.8362(3) 1.29282(18) 0.0467(8) Uani 1 1 d . . . .
H2NA H 0.584541 0.917866 1.281562 0.056 Uiso 1 1 calc R . . .
H2NB H 0.583533 0.806327 1.317169 0.056 Uiso 1 1 calc R . . .
C5A C 0.83682(12) 0.7546(3) 1.48643(16) 0.0348(7) Uani 1 1 d . . . .
H5AA H 0.819937 0.747104 1.506498 0.042 Uiso 1 1 calc R . . .
H5AB H 0.812504 0.725249 1.439467 0.042 Uiso 1 1 calc R . . .
C17A C 1.02577(13) 1.2231(3) 1.74523(18) 0.0453(8) Uani 1 1 d . . . .
H17A H 1.044563 1.258127 1.788418 0.054 Uiso 1 1 calc R . . .
C10B C 0.59221(14) 0.9739(3) 1.07041(18) 0.0438(8) Uani 1 1 d . . . .
H10A H 0.585376 1.053776 1.054606 0.066 Uiso 1 1 calc GR . . .
H10B H 0.611488 0.972723 1.119325 0.066 Uiso 1 1 calc GR . . .
H10C H 0.559430 0.933141 1.047304 0.066 Uiso 1 1 calc GR . . .
C3B C 0.57569(13) 1.0191(3) 0.93651(16) 0.0408(7) Uani 1 1 d . . . .
H3BA H 0.567296 1.075551 0.956908 0.049 Uiso 1 1 calc R . . .
H3BB H 0.606184 1.047921 0.943051 0.049 Uiso 1 1 calc R . . .
C8N C 0.56098(14) 0.3742(3) 1.20575(17) 0.0403(7) Uani 1 1 d . . . .
H8NA H 0.523514 0.380361 1.181176 0.048 Uiso 1 1 calc R . . .
H8NB H 0.579719 0.396387 1.253453 0.048 Uiso 1 1 calc R . . .
C10N C 0.54849(15) 0.2113(3) 1.12931(19) 0.0454(8) Uani 1 1 d . . . .
H10G H 0.510535 0.212313 1.101677 0.055 Uiso 1 1 calc R . . .
H10H H 0.559016 0.131809 1.129368 0.055 Uiso 1 1 calc R . . .
C3M C 0.89298(13) 1.0915(3) 1.33147(19) 0.0424(8) Uani 1 1 d . . . .
H3MA H 0.930764 1.079061 1.364071 0.051 Uiso 1 1 calc R . . .
H3MB H 0.880100 1.089149 1.356759 0.051 Uiso 1 1 calc R . . .
C5M C 0.80826(12) 1.0139(3) 1.22225(17) 0.0415(8) Uani 1 1 d . . . .
H5MA H 0.791495 1.011061 1.242617 0.050 Uiso 1 1 calc R . . .
H5MB H 0.793360 0.952021 1.188007 0.050 Uiso 1 1 calc R . . .
C9N C 0.57460(18) 0.2482(3) 1.2027(2) 0.0517(9) Uani 1 1 d . . . .
H9NA H 0.612495 0.240721 1.231062 0.062 Uiso 1 1 calc R . . .
H9NB H 0.563266 0.196276 1.221364 0.062 Uiso 1 1 calc R . . .
C23B C 0.67402(14) 0.4999(3) 0.99948(18) 0.0484(9) Uani 1 1 d D . . .
H23B H 0.691252 0.513770 1.048133 0.058 Uiso 0.433(11) 1 calc R P A 1
H23A H 0.692991 0.512430 1.048761 0.058 Uiso 0.407(11) 1 calc R P A 2
H23C H 0.694758 0.510989 1.049274 0.058 Uiso 0.160(8) 1 calc R P A 3
C23A C 0.79941(12) 1.0883(3) 1.44784(17) 0.0428(8) Uani 1 1 d . . . .
H23D H 0.832941 1.110371 1.492515 0.051 Uiso 1 1 calc R . . .
C6N C 0.67173(12) 0.7000(3) 1.35501(17) 0.0430(8) Uani 1 1 d . . . .
H6NA H 0.662311 0.665834 1.380957 0.052 Uiso 1 1 calc R . . .
H6NB H 0.709721 0.695820 1.383383 0.052 Uiso 1 1 calc R . . .
C24A C 0.79936(13) 1.1379(3) 1.39347(19) 0.0442(8) Uani 1 1 d . . . .
C4A C 0.88648(13) 0.6788(3) 1.52765(17) 0.0382(7) Uani 1 1 d . . . .
H4A H 0.901305 0.684430 1.504405 0.046 Uiso 1 1 calc R . . .
C16A C 1.00686(13) 1.2909(3) 1.68837(18) 0.0428(8) Uani 1 1 d . . . .
H16A H 1.013294 1.371291 1.693260 0.051 Uiso 1 1 calc R . . .
C9M C 0.84848(14) 0.6452(3) 1.18396(19) 0.0458(8) Uani 1 1 d . . . .
H9MA H 0.810339 0.642749 1.153825 0.055 Uiso 1 1 calc R . . .
H9MB H 0.858502 0.638695 1.155462 0.055 Uiso 1 1 calc R . . .
C1N C 0.65448(13) 0.8277(3) 1.33921(18) 0.0469(8) Uani 1 1 d . . . .
H1NC H 0.670328 0.869562 1.381943 0.056 Uiso 1 1 calc R . . .
H1ND H 0.666405 0.863902 1.316639 0.056 Uiso 1 1 calc R . . .
C22A C 0.79583(11) 0.9533(3) 1.44650(17) 0.0375(7) Uani 1 1 d . . . .
H22C H 0.779605 0.930883 1.466105 0.045 Uiso 1 1 calc R . . .
H22D H 0.772433 0.928099 1.398647 0.045 Uiso 1 1 calc R . . .
C24B C 0.63366(16) 0.4065(3) 0.9754(2) 0.0513(9) Uani 1 1 d . . . .
C11A C 0.91225(14) 0.7094(3) 1.64586(18) 0.0429(8) Uani 1 1 d . . . .
H11D H 0.940325 0.732599 1.692702 0.064 Uiso 1 1 calc GR . . .
H11E H 0.903336 0.628792 1.644901 0.064 Uiso 1 1 calc GR . . .
H11F H 0.881997 0.757921 1.626747 0.064 Uiso 1 1 calc GR . . .
C11B C 0.67312(14) 0.9877(3) 1.08210(17) 0.0475(8) Uani 1 1 d . . . .
H11A H 0.693617 0.948804 1.072670 0.071 Uiso 1 1 calc GR . . .
H11B H 0.694060 0.997733 1.131044 0.071 Uiso 1 1 calc GR . . .
H11C H 0.662103 1.063096 1.059973 0.071 Uiso 1 1 calc GR . . .
C2M C 0.88128(14) 1.2110(3) 1.2977(2) 0.0531(9) Uani 1 1 d . . . .
H2MA H 0.898801 1.217292 1.278482 0.064 Uiso 1 1 calc R . . .
H2MB H 0.895387 1.271611 1.332550 0.064 Uiso 1 1 calc R . . .
C10A C 0.98024(13) 0.6519(3) 1.63639(18) 0.0426(8) Uani 1 1 d . . . .
H10D H 0.992851 0.665635 1.611719 0.064 Uiso 1 1 calc GR . . .
H10E H 0.972715 0.569949 1.634511 0.064 Uiso 1 1 calc GR . . .
H10F H 1.006654 0.675460 1.683664 0.064 Uiso 1 1 calc GR . . .
C10M C 0.87133(15) 0.5421(3) 1.2340(2) 0.0498(9) Uani 1 1 d . . . .
H10I H 0.857361 0.469201 1.208187 0.060 Uiso 1 1 calc R . . .
H10J H 0.909304 0.540814 1.261727 0.060 Uiso 1 1 calc R . . .
C1M C 0.82230(15) 1.2314(3) 1.2406(2) 0.0554(10) Uani 1 1 d . . . .
H1MC H 0.805272 1.235739 1.260534 0.066 Uiso 1 1 calc R . . .
H1MD H 0.816733 1.305502 1.217829 0.066 Uiso 1 1 calc R . . .
C25B C 0.60136(16) 0.3641(4) 0.90246(19) 0.0555(9) Uani 1 1 d . . . .
H25A H 0.582565 0.428935 0.871403 0.083 Uiso 1 1 calc GR . . .
H25B H 0.576722 0.306081 0.893818 0.083 Uiso 1 1 calc GR . . .
H25C H 0.624098 0.330056 0.895403 0.083 Uiso 1 1 calc GR . . .
C11M C 0.85779(15) 0.5519(3) 1.2804(2) 0.0495(9) Uani 1 1 d . . . .
H11I H 0.873514 0.486920 1.312754 0.059 Uiso 1 1 calc R . . .
H11J H 0.819892 0.547167 1.252845 0.059 Uiso 1 1 calc R . . .
C6M C 0.79786(15) 1.1325(3) 1.1878(2) 0.0569(10) Uani 1 1 d . . . .
H6MA H 0.812506 1.133066 1.164661 0.068 Uiso 1 1 calc R . . .
H6MB H 0.760176 1.145068 1.153257 0.068 Uiso 1 1 calc R . . .
C26A C 0.84075(15) 1.1976(3) 1.4116(2) 0.0543(9) Uani 1 1 d . . . .
H26C H 0.869548 1.208241 1.458130 0.065 Uiso 1 1 calc R . . .
H26D H 0.841103 1.229020 1.377961 0.065 Uiso 1 1 calc R . . .
C27B C 0.7168(10) 0.4480(15) 0.9991(18) 0.058(3) Uani 0.433(11) 1 d D P A 1
H27A H 0.702274 0.433599 0.951923 0.070 Uiso 0.433(11) 1 calc R P A 1
H27B H 0.745758 0.502859 1.020005 0.070 Uiso 0.433(11) 1 calc R P A 1
C28A C 0.75919(17) 1.2727(4) 1.4529(2) 0.0602(10) Uani 1 1 d . . . .
H28A H 0.790754 1.301969 1.492656 0.072 Uiso 1 1 calc R . . .
C3A C 0.87098(16) 0.5493(3) 1.5231(2) 0.0526(9) Uani 1 1 d . . . .
H3AA H 0.889222 0.520930 1.569644 0.063 Uiso 1 1 calc R . . .
H3AB H 0.833544 0.546412 1.499082 0.063 Uiso 1 1 calc R . . .
C27A C 0.75436(15) 1.1445(4) 1.4442(2) 0.0536(9) Uani 1 1 d . . . .
H27G H 0.720610 1.125691 1.399880 0.064 Uiso 1 1 calc R . . .
H27H H 0.755087 1.110177 1.479902 0.064 Uiso 1 1 calc R . . .
C26B C 0.6275(2) 0.3584(4) 1.0177(3) 0.0803(15) Uani 1 1 d . . . .
H26A H 0.603155 0.298436 1.002082 0.096 Uiso 1 1 calc R . . .
H26B H 0.647575 0.384807 1.063051 0.096 Uiso 1 1 calc R . . .
C2A C 0.88188(18) 0.4677(4) 1.4885(2) 0.0629(11) Uani 1 1 d . . . .
H2A H 0.864179 0.396273 1.475090 0.075 Uiso 1 1 calc R . . .
C25A C 0.75076(15) 1.1213(4) 1.31900(19) 0.0539(9) Uani 1 1 d . . . .
H25D H 0.745740 1.039179 1.307845 0.081 Uiso 1 1 calc GR . . .
H25E H 0.754971 1.162474 1.289665 0.081 Uiso 1 1 calc GR . . .
H25F H 0.720639 1.151590 1.312107 0.081 Uiso 1 1 calc GR . . .
C29A C 0.72250(19) 1.3502(4) 1.4089(2) 0.0688(12) Uani 1 1 d . . . .
H29G H 0.690344 1.324703 1.368485 0.083 Uiso 1 1 calc R . . .
H29H H 0.728891 1.429991 1.418558 0.083 Uiso 1 1 calc R . . .
C1A C 0.9133(2) 0.4819(4) 1.4740(2) 0.0713(13) Uani 1 1 d . . . .
H1AA H 0.932211 0.551339 1.485989 0.086 Uiso 1 1 calc R . . .
H1AB H 0.916627 0.422565 1.451698 0.086 Uiso 1 1 calc R . . .
C28B C 0.7362(5) 0.3341(10) 1.0393(6) 0.053(3) Uani 0.433(11) 1 d D P A 1
H28B H 0.748945 0.333574 1.084507 0.063 Uiso 0.433(11) 1 calc R P A 1
C29B C 0.7354(4) 0.2378(9) 1.0119(6) 0.068(3) Uani 0.433(11) 1 d D P A 1
H29A H 0.722700 0.237554 0.966661 0.082 Uiso 0.433(11) 1 calc R P A 1
H29B H 0.747480 0.168589 1.037307 0.082 Uiso 0.433(11) 1 calc R P A 1
C29C C 0.7995(4) 0.3647(9) 1.0801(5) 0.061(3) Uani 0.407(11) 1 d D P A 2
H29C H 0.819187 0.433649 1.096854 0.074 Uiso 0.407(11) 1 calc R P A 2
H29D H 0.815993 0.293011 1.099933 0.074 Uiso 0.407(11) 1 calc R P A 2
C28C C 0.7499(5) 0.3686(12) 1.0298(8) 0.067(4) Uani 0.407(11) 1 d D P A 2
H28C H 0.732286 0.297083 1.015230 0.080 Uiso 0.407(11) 1 calc R P A 2
C28D C 0.7607(9) 0.485(2) 1.0268(12) 0.056(8) Uani 0.160(8) 1 d D P A 3
H28D H 0.782925 0.477002 1.074562 0.068 Uiso 0.160(8) 1 calc R P A 3
C29D C 0.7796(10) 0.543(3) 1.0034(15) 0.074(10) Uani 0.160(8) 1 d D P A 3
H29E H 0.759442 0.553874 0.956131 0.089 Uiso 0.160(8) 1 calc R P A 3
H29F H 0.813387 0.574017 1.033854 0.089 Uiso 0.160(8) 1 calc R P A 3
C27C C 0.7164(11) 0.477(2) 0.9911(18) 0.058(3) Uani 0.407(11) 1 d D P A 2
H27C H 0.698679 0.468235 0.942390 0.070 Uiso 0.407(11) 1 calc R P A 2
H27D H 0.739214 0.545313 1.007828 0.070 Uiso 0.407(11) 1 calc R P A 2
C27D C 0.7072(13) 0.427(3) 0.987(3) 0.058(3) Uani 0.160(8) 1 d D P A 3
H27E H 0.711306 0.346833 1.003533 0.070 Uiso 0.160(8) 1 calc R P A 3
H27F H 0.689627 0.424056 0.938453 0.070 Uiso 0.160(8) 1 calc R P A 3

loop_
_atom_site_aniso_label
_atom_site_aniso_U_11
_atom_site_aniso_U_22
_atom_site_aniso_U_33
_atom_site_aniso_U_23
_atom_site_aniso_U_13
_atom_site_aniso_U_12
O3B 0.0358(10) 0.0377(11) 0.0271(10) -0.0014(8) 0.0228(9) 0.0024(9)
O4B 0.0264(10) 0.0448(12) 0.0231(10) -0.0048(9) 0.0152(9) -0.0007(8)
O1A 0.0359(11) 0.0395(11) 0.0332(11) 0.0016(9) 0.0240(10) 0.0043(9)
O3A 0.0272(10) 0.0415(12) 0.0330(11) 0.0043(9) 0.0179(9) 0.0049(9)
O4A 0.0351(11) 0.0385(12) 0.0231(11) -0.0027(9) 0.0154(9) -0.0070(9)
O1B 0.0224(10) 0.0533(13) 0.0322(11) 0.0041(10) 0.0144(9) 0.0001(9)
O2A 0.0475(13) 0.0464(13) 0.0253(11) 0.0088(10) 0.0167(10) 0.0061(11)
O2B 0.0575(14) 0.0363(13) 0.0260(11) -0.0077(10) 0.0150(11) -0.0051(11)
N1N 0.0234(11) 0.0370(13) 0.0229(12) -0.0003(10) 0.0150(10) 0.0010(10)
N1M 0.0289(12) 0.0322(13) 0.0300(13) 0.0008(11) 0.0183(11) -0.0029(10)
C21B 0.0225(13) 0.0314(15) 0.0220(14) -0.0002(12) 0.0128(12) 0.0021(11)
C7B 0.0239(14) 0.0356(16) 0.0244(14) 0.0038(12) 0.0149(12) 0.0001(12)
C19B 0.0260(13) 0.0298(14) 0.0245(14) 0.0014(12) 0.0163(12) 0.0019(11)
C20B 0.0209(12) 0.0354(15) 0.0238(14) -0.0015(12) 0.0142(11) -0.0023(11)
C7A 0.0311(14) 0.0264(14) 0.0281(15) 0.0057(12) 0.0189(13) 0.0017(11)
C20A 0.0335(15) 0.0341(16) 0.0272(15) -0.0006(12) 0.0211(13) -0.0013(12)
C13A 0.0270(14) 0.0357(16) 0.0254(15) -0.0005(12) 0.0154(12) 0.0029(12)
C18B 0.0246(14) 0.0431(17) 0.0253(15) -0.0050(13) 0.0145(12) -0.0044(12)
C13B 0.0245(13) 0.0370(16) 0.0237(14) -0.0012(12) 0.0149(12) -0.0006(12)
C14A 0.0325(15) 0.0356(17) 0.0260(15) -0.0014(12) 0.0153(13) 0.0015(12)
C2B 0.0388(16) 0.0340(16) 0.0328(17) 0.0067(13) 0.0194(14) 0.0039(13)
C6B 0.0234(13) 0.0373(16) 0.0242(14) 0.0030(12) 0.0162(12) 0.0026(11)
C4N 0.0265(14) 0.0424(17) 0.0233(14) -0.0026(12) 0.0164(12) -0.0013(12)
C12N 0.0372(15) 0.0393(17) 0.0274(15) 0.0009(13) 0.0220(14) 0.0031(13)
C7N 0.0285(14) 0.0328(15) 0.0259(15) 0.0013(12) 0.0172(12) 0.0023(12)
C19A 0.0312(15) 0.0256(14) 0.0289(15) 0.0004(12) 0.0193(13) 0.0003(11)
C9B 0.0331(15) 0.0324(16) 0.0247(15) 0.0002(12) 0.0134(13) -0.0011(12)
C14B 0.0252(14) 0.0386(17) 0.0248(15) -0.0038(13) 0.0139(12) -0.0007(12)
C21A 0.0330(14) 0.0255(14) 0.0240(15) -0.0005(11) 0.0164(13) -0.0039(12)
C8A 0.0287(14) 0.0277(15) 0.0234(14) 0.0052(11) 0.0158(12) 0.0028(11)
C15A 0.0369(16) 0.0333(17) 0.0369(17) 0.0027(13) 0.0208(15) 0.0041(13)
C22B 0.0321(15) 0.053(2) 0.0322(16) 0.0034(14) 0.0243(14) 0.0079(14)
C4B 0.0289(14) 0.0337(16) 0.0254(15) 0.0035(12) 0.0133(12) 0.0006(12)
C5N 0.0250(14) 0.0484(19) 0.0299(16) -0.0023(14) 0.0154(13) 0.0006(13)
C12B 0.0315(15) 0.0343(17) 0.0225(15) -0.0026(13) 0.0135(13) -0.0041(13)
C8B 0.0241(13) 0.0301(15) 0.0219(14) 0.0002(11) 0.0121(12) -0.0003(11)
C6A 0.0264(14) 0.0334(16) 0.0269(14) 0.0012(12) 0.0151(12) -0.0015(12)
C17B 0.0305(15) 0.0482(19) 0.0240(15) 0.0029(14) 0.0136(13) 0.0059(14)
C11N 0.0443(17) 0.0383(18) 0.0351(17) -0.0013(14) 0.0281(15) 0.0022(14)
C7M 0.0332(15) 0.0341(16) 0.0355(17) -0.0041(13) 0.0229(14) -0.0053(13)
C4M 0.0355(16) 0.0337(17) 0.0407(18) 0.0031(14) 0.0255(15) -0.0040(13)
C5B 0.0282(14) 0.0401(17) 0.0282(15) 0.0051(13) 0.0166(13) 0.0015(12)
C16B 0.0356(16) 0.0402(18) 0.0345(17) 0.0078(14) 0.0213(14) 0.0107(14)
C12A 0.0317(15) 0.0406(17) 0.0253(16) 0.0042(13) 0.0180(13) 0.0044(13)
C18A 0.0380(16) 0.0457(19) 0.0288(16) -0.0005(14) 0.0212(14) 0.0058(14)
C8M 0.0397(17) 0.0377(17) 0.0425(18) -0.0015(14) 0.0289(15) -0.0025(13)
C12M 0.0424(17) 0.0375(17) 0.0461(19) 0.0025(15) 0.0294(16) -0.0024(14)
C1B 0.0432(19) 0.057(2) 0.040(2) 0.0098(17) 0.0232(16) 0.0027(16)
C9A 0.0403(16) 0.0255(15) 0.0344(16) 0.0083(12) 0.0230(14) 0.0036(13)
C3N 0.0323(15) 0.0475(19) 0.0308(16) -0.0057(14) 0.0196(14) 0.0036(14)
C15B 0.0307(15) 0.0358(16) 0.0347(17) 0.0006(13) 0.0194(14) 0.0021(12)
C2N 0.0444(19) 0.054(2) 0.0382(18) -0.0139(16) 0.0249(16) -0.0016(16)
C5A 0.0343(16) 0.0353(17) 0.0333(16) -0.0016(13) 0.0210(14) -0.0074(12)
C17A 0.0461(18) 0.047(2) 0.0365(18) -0.0127(16) 0.0239(16) -0.0006(16)
C10B 0.0536(19) 0.0338(17) 0.0351(18) -0.0002(14) 0.0245(16) 0.0106(15)
C3B 0.0411(17) 0.0342(17) 0.0332(17) 0.0056(14) 0.0175(15) 0.0008(14)
C8N 0.055(2) 0.0409(18) 0.0367(17) -0.0005(15) 0.0351(16) -0.0043(15)
C10N 0.061(2) 0.0368(18) 0.052(2) -0.0029(16) 0.0429(19) -0.0037(16)
C3M 0.0371(16) 0.0376(18) 0.051(2) -0.0067(15) 0.0274(16) -0.0075(14)
C5M 0.0348(16) 0.0365(18) 0.0394(18) 0.0031(15) 0.0175(15) -0.0039(14)
C9N 0.082(3) 0.038(2) 0.054(2) 0.0026(16) 0.053(2) -0.0039(17)
C23B 0.0462(19) 0.058(2) 0.0356(18) 0.0054(16) 0.0238(16) 0.0199(17)
C23A 0.0329(16) 0.0419(19) 0.0356(18) 0.0041(15) 0.0138(15) 0.0061(14)
C6N 0.0267(15) 0.062(2) 0.0303(16) -0.0060(16) 0.0139(14) -0.0050(15)
C24A 0.0412(18) 0.0388(18) 0.050(2) -0.0030(16) 0.0283(16) 0.0032(15)
C4A 0.0450(17) 0.0283(16) 0.0402(18) 0.0016(13) 0.0269(15) -0.0011(13)
C16A 0.0410(17) 0.0351(18) 0.047(2) -0.0076(15) 0.0255(16) 0.0012(14)
C9M 0.0476(18) 0.050(2) 0.055(2) -0.0101(17) 0.0394(18) -0.0035(16)
C1N 0.0416(19) 0.058(2) 0.0385(19) -0.0155(16) 0.0244(16) -0.0093(16)
C22A 0.0269(14) 0.0435(18) 0.0325(17) 0.0040(14) 0.0146(13) 0.0009(13)
C24B 0.069(2) 0.044(2) 0.052(2) 0.0051(17) 0.044(2) 0.0196(17)
C11A 0.0521(19) 0.0386(18) 0.0443(19) 0.0103(15) 0.0338(17) 0.0012(15)
C11B 0.0472(19) 0.0387(19) 0.0322(18) 0.0038(14) 0.0142(15) -0.0095(15)
C2M 0.051(2) 0.0387(19) 0.067(2) -0.0036(18) 0.036(2) -0.0112(16)
C10A 0.0474(18) 0.0337(17) 0.0424(19) 0.0099(15) 0.0269(16) 0.0081(14)
C10M 0.055(2) 0.0357(18) 0.074(3) -0.0084(17) 0.048(2) -0.0067(15)
C1M 0.051(2) 0.0360(19) 0.067(3) 0.0079(17) 0.032(2) -0.0063(16)
C25B 0.062(2) 0.055(2) 0.044(2) 0.0033(18) 0.0313(19) 0.0161(19)
C11M 0.056(2) 0.0355(18) 0.067(2) 0.0004(16) 0.044(2) -0.0035(15)
C6M 0.049(2) 0.044(2) 0.056(2) 0.0139(18) 0.0240(18) -0.0034(16)
C26A 0.050(2) 0.044(2) 0.063(2) 0.0021(18) 0.034(2) 0.0028(17)
C27B 0.040(4) 0.040(11) 0.081(7) -0.005(6) 0.033(4) 0.012(6)
C28A 0.066(2) 0.065(3) 0.046(2) 0.007(2) 0.035(2) 0.021(2)
C3A 0.059(2) 0.0322(18) 0.059(2) 0.0017(16) 0.034(2) -0.0027(16)
C27A 0.054(2) 0.063(3) 0.046(2) 0.0042(18) 0.0334(18) 0.0100(19)
C26B 0.142(5) 0.051(3) 0.079(3) -0.006(2) 0.085(3) 0.000(3)
C2A 0.074(3) 0.040(2) 0.055(2) 0.0024(18) 0.032(2) 0.0019(19)
C25A 0.058(2) 0.059(2) 0.044(2) 0.0004(17) 0.0321(19) -0.0048(18)
C29A 0.071(3) 0.069(3) 0.073(3) 0.011(2) 0.049(2) 0.018(2)
C1A 0.098(3) 0.042(2) 0.062(3) 0.002(2) 0.046(3) 0.018(2)
C28B 0.048(6) 0.048(7) 0.048(6) 0.000(5) 0.024(5) 0.013(5)
C29B 0.070(7) 0.058(7) 0.074(7) 0.003(5) 0.046(6) 0.020(5)
C29C 0.088(9) 0.050(6) 0.071(7) 0.006(5) 0.063(7) 0.023(5)
C28C 0.055(8) 0.037(7) 0.117(12) -0.006(6) 0.059(8) 0.004(5)
C28D 0.048(15) 0.070(18) 0.052(14) -0.018(12) 0.032(13) 0.015(12)
C29D 0.039(13) 0.13(3) 0.069(18) -0.011(17) 0.040(14) 0.008(15)
C27C 0.040(4) 0.040(11) 0.081(7) -0.005(6) 0.033(4) 0.012(6)
C27D 0.040(4) 0.040(11) 0.081(7) -0.005(6) 0.033(4) 0.012(6)

loop_
_atom_type_symbol
_atom_type_description
_atom_type_scat_dispersion_real
_atom_type_scat_dispersion_imag
_atom_type_scat_source
C C 0.0181 0.0091 'International Tables Vol C Tables 4.2.6.8 and 6.1.1.4'
H H 0.0000 0.0000 'International Tables Vol C Tables 4.2.6.8 and 6.1.1.4'
N N 0.0311 0.0180 'International Tables Vol C Tables 4.2.6.8 and 6.1.1.4'
O O 0.0492 0.0322 'International Tables Vol C Tables 4.2.6.8 and 6.1.1.4'

loop_
_geom_angle_atom_site_label_1
_geom_angle_atom_site_label_2
_geom_angle_atom_site_label_3
_geom_angle
C7N N1N C4N 117.7(2)
C4M N1M C7M 117.9(2)
O4B C21B C20B 124.2(2)
O4B C21B C6B 116.3(2)
C20B C21B C6B 119.4(2)
O1B C7B C6B 123.7(2)
O1B C7B C8B 121.5(3)
C8B C7B C6B 114.1(2)
O3B C19B C20B 125.3(3)
O3B C19B C8B 115.3(2)
C20B C19B C8B 119.4(2)
C19B C20B C21B 123.9(2)
O1A C7A C8A 121.7(3)
O1A C7A C6A 123.2(3)
C8A C7A C6A 114.6(2)
C19A C20A C21A 124.1(3)
C14A C13A C12A 123.8(3)
C18A C13A C14A 118.8(3)
C18A C13A C12A 117.4(3)
C17B C18B C13B 120.1(3)
C18B C13B C12B 117.2(3)
C14B C13B C18B 118.4(3)
C14B C13B C12B 124.4(3)
C15A C14A C13A 120.2(3)
C1B C2B C3B 125.8(3)
C21B C6B C5B 105.3(2)
C7B C6B C21B 113.7(2)
C7B C6B C22B 112.0(2)
C7B C6B C5B 101.1(2)
C22B C6B C21B 112.3(2)
C22B C6B C5B 111.7(2)
N1N C4N C5N 111.5(2)
N1N C4N C3N 107.5(2)
C3N C4N C5N 111.8(3)
C11N C12N C7N 110.8(3)
N1N C7N C12N 108.5(2)
N1N C7N C8N 111.9(2)
C8N C7N C12N 111.1(2)
O3A C19A C20A 124.7(3)
O3A C19A C8A 116.1(2)
C20A C19A C8A 119.2(2)
C4B C9B C8B 108.8(2)
C10B C9B C4B 108.6(2)
C10B C9B C8B 109.5(2)
C11B C9B C4B 109.5(3)
C11B C9B C8B 110.6(2)
C11B C9B C10B 109.8(3)
C15B C14B C13B 120.8(3)
O4A C21A C20A 124.2(3)
O4A C21A C6A 116.3(2)
C20A C21A C6A 119.4(2)
C7A C8A C19A 111.5(2)
C7A C8A C12A 109.7(2)
C7A C8A C9A 104.3(2)
C19A C8A C12A 106.0(2)
C19A C8A C9A 110.9(2)
C12A C8A C9A 114.6(2)
C16A C15A C14A 120.4(3)
C6B C22B C23B 116.2(2)
C5B C4B C9B 113.2(2)
C5B C4B C3B 108.9(2)
C3B C4B C9B 113.0(3)
C4N C5N C6N 111.1(2)
O2B C12B C13B 118.5(3)
O2B C12B C8B 122.0(3)
C13B C12B C8B 119.4(2)
C7B C8B C19B 110.8(2)
C7B C8B C9B 105.9(2)
C7B C8B C12B 109.4(2)
C19B C8B C9B 110.1(2)
C19B C8B C12B 106.4(2)
C12B C8B C9B 114.4(2)
C7A C6A C21A 111.9(2)
C7A C6A C5A 102.5(2)
C7A C6A C22A 112.5(2)
C5A C6A C21A 106.8(2)
C22A C6A C21A 113.8(2)
C22A C6A C5A 108.5(2)
C16B C17B C18B 120.9(3)
C12N C11N C10N 110.3(3)
N1M C7M C8M 111.7(2)
N1M C7M C12M 107.3(2)
C8M C7M C12M 111.6(3)
N1M C4M C3M 108.2(3)
N1M C4M C5M 111.5(2)
C3M C4M C5M 112.1(3)
C4B C5B C6B 113.8(2)
C17B C16B C15B 119.6(3)
O2A C12A C13A 118.6(3)
O2A C12A C8A 122.1(3)
C13A C12A C8A 119.3(2)
C17A C18A C13A 120.3(3)
C7M C8M C9M 110.6(3)
C11M C12M C7M 110.8(3)
C4A C9A C8A 108.0(2)
C11A C9A C8A 109.7(3)
C11A C9A C4A 111.0(3)
C11A C9A C10A 109.5(3)
C10A C9A C8A 110.2(2)
C10A C9A C4A 108.5(3)
C4N C3N C2N 111.6(3)
C16B C15B C14B 120.1(3)
C1N C2N C3N 111.3(3)
C4A C5A C6A 113.4(2)
C16A C17A C18A 120.5(3)
C2B C3B C4B 112.2(3)
C7N C8N C9N 110.3(3)
C9N C10N C11N 110.6(3)
C4M C3M C2M 110.9(3)
C4M C5M C6M 109.9(3)
C10N C9N C8N 111.6(3)
C22B C23B C27B 114.4(7)
C22B C23B C27C 100.3(7)
C22B C23B C27D 118(2)
C24B C23B C22B 116.1(3)
C24B C23B C27B 108.0(10)
C24B C23B C27C 118.1(13)
C24B C23B C27D 95.6(11)
C24A C23A C22A 113.9(3)
C24A C23A C27A 110.7(3)
C22A C23A C27A 110.4(3)
C1N C6N C5N 111.5(3)
C23A C24A C25A 118.2(3)
C26A C24A C23A 119.4(3)
C26A C24A C25A 122.4(4)
C5A C4A C9A 113.0(3)
C5A C4A C3A 109.2(3)
C3A C4A C9A 113.8(3)
C17A C16A C15A 119.8(3)
C10M C9M C8M 111.2(3)
C2N C1N C6N 110.3(3)
C6A C22A C23A 116.7(3)
C25B C24B C23B 118.4(3)
C26B C24B C23B 121.6(4)
C26B C24B C25B 120.0(4)
C3M C2M C1M 112.2(3)
C11M C10M C9M 110.5(3)
C6M C1M C2M 110.7(3)
C10M C11M C12M 111.2(3)
C1M C6M C5M 111.0(3)
C28B C27B C23B 108.7(11)
C29A C28A C27A 125.7(5)
C2A C3A C4A 116.9(3)
C28A C27A C23A 112.8(3)
C1A C2A C3A 128.8(4)
C29B C28B C27B 121.1(15)
C29C C28C C27C 127.4(18)
C29D C28D C27D 129(3)
C28C C27C C23B 113.1(13)
C28D C27D C23B 108.1(16)

loop_
_geom_bond_atom_site_label_1
_geom_bond_atom_site_label_2
_geom_bond_distance
O3B C19B 1.259(3)
O4B C21B 1.256(3)
O1A C7A 1.217(4)
O3A C19A 1.265(3)
O4A C21A 1.262(3)
O1B C7B 1.216(3)
O2A C12A 1.222(4)
O2B C12B 1.212(4)
N1N C4N 1.503(4)
N1N C7N 1.497(4)
N1M C7M 1.496(4)
N1M C4M 1.495(4)
C21B C20B 1.402(4)
C21B C6B 1.531(4)
C7B C6B 1.520(4)
C7B C8B 1.513(4)
C19B C20B 1.388(4)
C19B C8B 1.543(4)
C7A C8A 1.513(4)
C7A C6A 1.518(4)
C20A C19A 1.398(4)
C20A C21A 1.400(4)
C13A C14A 1.398(4)
C13A C12A 1.502(4)
C13A C18A 1.390(4)
C18B C13B 1.399(4)
C18B C17B 1.384(5)
C13B C14B 1.395(4)
C13B C12B 1.501(4)
C14A C15A 1.384(5)
C2B C1B 1.304(5)
C2B C3B 1.499(4)
C6B C22B 1.526(4)
C6B C5B 1.555(4)
C4N C5N 1.523(4)
C4N C3N 1.512(5)
C12N C7N 1.529(4)
C12N C11N 1.522(4)
C7N C8N 1.517(4)
C19A C8A 1.536(4)
C9B C4B 1.573(4)
C9B C8B 1.600(4)
C9B C10B 1.533(5)
C9B C11B 1.528(5)
C14B C15B 1.384(5)
C21A C6A 1.548(4)
C8A C12A 1.549(4)
C8A C9A 1.604(4)
C15A C16A 1.378(5)
C22B C23B 1.538(5)
C4B C5B 1.524(4)
C4B C3B 1.540(4)
C5N C6N 1.529(5)
C12B C8B 1.555(4)
C6A C5A 1.542(4)
C6A C22A 1.532(4)
C17B C16B 1.377(5)
C11N C10N 1.522(5)
C7M C8M 1.522(4)
C7M C12M 1.524(5)
C4M C3M 1.514(5)
C4M C5M 1.518(4)
C16B C15B 1.381(5)
C18A C17A 1.383(5)
C8M C9M 1.524(5)
C12M C11M 1.523(5)
C9A C4A 1.565(5)
C9A C11A 1.527(4)
C9A C10A 1.534(4)
C3N C2N 1.532(4)
C2N C1N 1.515(5)
C5A C4A 1.528(4)
C17A C16A 1.378(5)
C8N C9N 1.521(5)
C10N C9N 1.517(5)
C3M C2M 1.518(5)
C5M C6M 1.522(5)
C23B C24B 1.498(6)
C23B C27B 1.541(12)
C23B C27C 1.569(14)
C23B C27D 1.560(17)
C23A C24A 1.484(5)
C23A C22A 1.542(5)
C23A C27A 1.570(5)
C6N C1N 1.520(5)
C24A C26A 1.321(5)
C24A C25A 1.509(5)
C4A C3A 1.541(5)
C9M C10M 1.523(5)
C24B C25B 1.497(5)
C24B C26B 1.328(6)
C2M C1M 1.527(5)
C10M C11M 1.505(5)
C1M C6M 1.521(6)
C27B C28B 1.513(15)
C28A C27A 1.470(6)
C28A C29A 1.325(6)
C3A C2A 1.471(6)
C2A C1A 1.318(7)
C28B C29B 1.287(12)
C29C C28C 1.279(13)
C28C C27C 1.526(15)
C28D C29D 1.286(18)
C28D C27D 1.516(18)

loop_
_publcif_info_datablock.id
_publcif_info_datablock.publ_exptl
_publcif_info_datablock.publ_geom
_publcif_info_datablock.structure
{24bc8466-9bf5-480d-9e7e-1ffa8dfe9bfc} y y y
